data_4346451
loop_
_publ_author_name
'Govindarajan, R.'
'Nagarajaprakash, R.'
'Manimaran, Bala'

_publ_section_title
;
 Synthesis, Structural Characterization, and Host-Guest Studies of
 Aminoquinonato-Bridged Re(I) Supramolecular Rectangles.
;
_journal_issue 22
_journal_name_full 'Inorganic chemistry'
_journal_page_first 10686
_journal_page_last 10694
_journal_paper_doi 10.1021/acs.inorgchem.5b01543
_journal_volume 54
_journal_year 2015
_chemical_absolute_configuration unk
_chemical_formula_moiety 'C64 H57 N8 O16 Re4, C16 H10, C3 H7 N O'
_chemical_formula_sum 'C83 H76 N9 O17 Re4'
_chemical_formula_weight 2216.33
_space_group_crystal_system orthorhombic
_space_group_IT_number 18
_space_group_name_Hall 'P 2 2ab'
_space_group_name_H-M_alt 'P 21 21 2'
_atom_sites_solution_hydrogens geom
_atom_sites_solution_primary direct
_atom_sites_solution_secondary difmap
_audit_creation_date 2015-08-29
_audit_creation_method
;
Olex2 1.2
(compiled 2015.01.26 svn.r3150 for OlexSys, GUI svn.r4998)
;
_cell_angle_alpha 90.00
_cell_angle_beta 90.00
_cell_angle_gamma 90.00
_cell_formula_units_Z 4
_cell_length_a 21.9339(6)
_cell_length_b 20.4623(4)
_cell_length_c 20.0974(5)
_cell_measurement_temperature 153(4)
_cell_measurement_theta_max 29.0846
_cell_measurement_theta_min 3.4180
_cell_volume 9020.1(4)
_computing_molecular_graphics 'Olex2 (Dolomanov et al., 2009)'
_computing_publication_material 'Olex2 (Dolomanov et al., 2009)'
_computing_structure_refinement 'ShelXL (Sheldrick, 2008)'
_computing_structure_solution 'ShelXS (Sheldrick, 2008)'
_diffrn_ambient_temperature 150
_diffrn_measured_fraction_theta_full 0.993
_diffrn_measured_fraction_theta_max 0.905
_diffrn_measurement_device_type 'Xcalibur, Eos'
_diffrn_measurement_method '\w scans'
_diffrn_radiation_monochromator graphite
_diffrn_radiation_type MoK\a
_diffrn_radiation_wavelength 0.71073
_diffrn_reflns_av_R_equivalents 0.0668
_diffrn_reflns_av_unetI/netI 0.0783
_diffrn_reflns_limit_h_max 30
_diffrn_reflns_limit_h_min -29
_diffrn_reflns_limit_k_max 25
_diffrn_reflns_limit_k_min -26
_diffrn_reflns_limit_l_max 20
_diffrn_reflns_limit_l_min -27
_diffrn_reflns_number 62016
_diffrn_reflns_theta_full 25.00
_diffrn_reflns_theta_max 29.15
_diffrn_reflns_theta_min 3.42
_diffrn_source 'fine-focus sealed tube'
_exptl_absorpt_coefficient_mu 5.416
_exptl_absorpt_correction_T_max 1.0
_exptl_absorpt_correction_T_min 0.32721
_exptl_absorpt_correction_type multi-scan
_exptl_absorpt_process_details
;
CrysAlisPro, Agilent Technologies,
Version 1.171.36.21 (release 14-08-2012 CrysAlis171 .NET)
(compiled Sep 14 2012,17:21:16)
Empirical absorption correction using spherical harmonics,
 implemented in SCALE3 ABSPACK scaling algorithm.
;
_exptl_crystal_colour red
_exptl_crystal_colour_primary red
_exptl_crystal_density_diffrn 1.632
_exptl_crystal_density_method 'not measured'
_exptl_crystal_description block
_exptl_crystal_F_000 4292
_exptl_crystal_size_max 0.3
_exptl_crystal_size_mid 0.26
_exptl_crystal_size_min 0.24
_refine_diff_density_max 2.168
_refine_diff_density_min -1.350
_refine_diff_density_rms 0.171
_refine_ls_abs_structure_details 'Flack H D (1983), Acta Cryst. A39, 876-881'
_refine_ls_abs_structure_Flack 0(10)
_refine_ls_extinction_method none
_refine_ls_goodness_of_fit_ref 1.003
_refine_ls_hydrogen_treatment constr
_refine_ls_matrix_type full
_refine_ls_number_parameters 940
_refine_ls_number_reflns 20910
_refine_ls_number_restraints 331
_refine_ls_restrained_S_all 1.001
_refine_ls_R_factor_all 0.0677
_refine_ls_R_factor_gt 0.0494
_refine_ls_shift/su_max 0.001
_refine_ls_shift/su_mean 0.000
_refine_ls_structure_factor_coef Fsqd
_refine_ls_weighting_details 'calc w=1/[\s^2^(Fo^2^)+(0.0636P)^2^+0.0000P] where P=(Fo^2^+2Fc^2^)/3'
_refine_ls_weighting_scheme calc
_refine_ls_wR_factor_gt 0.1139
_refine_ls_wR_factor_ref 0.1228
_reflns_number_gt 16781
_reflns_number_total 20910
_reflns_threshold_expression >2sigma(I)
_cod_data_source_file ic5b01543_si_002.cif
_cod_data_source_block 3a
_cod_database_code 4346451
_olex2_refinement_description
;
1. Fixed Uiso
 At 1.2 times of:
  All C(H) groups, All C(H,H) groups
 At 1.5 times of:
  All C(H,H,H) groups
2. Restrained distances
 C39-C40
 1.51 with sigma of 0.02
 N9-C82
 1.41 with sigma of 0.02
3. Rigid bond restraints
 All non-hydrogen atoms
 with sigma for 1-2 distances of 0.01 and sigma for 1-3 distances of 0.01
4. Uiso/Uaniso restraints and constraints
Uanis(C23) = Uanis(C24) = Uanis(C25) = Uanis(C26)
Uanis(C33) = Uanis(C34) = Uanis(C35) = Uanis(C36)
Uanis(C37) = Uanis(C38) = Uanis(C39) = Uanis(C40)
Uanis(C83) = Uanis(C82) = Uanis(C81) = Uanis(C20) = Uanis(C21) = Uanis(C22)
5.a Secondary CH2 refined with riding coordinates:
 C37(H37A,H37B), C38(H38A,H38B), C21(H21A,H21B), C33(H33A,H33B), C23(H23A,
 H23B), C24(H24A,H24B), C34(H34A,H34B), C25(H25A,H25B), C39(H39A,H39B),
 C0AA(H0AA,H0AB)
5.b Aromatic/amide H refined with riding coordinates:
 C53(H53), C28(H28), C17(H17), C46(H46), C51(H51), C42(H42), C41(H41),
 C50(H50), C47(H47), C14(H14), C45(H45), C44(H44), C57(H57), C31(H31), C52(H52),
  C49(H49), C63(H63), C62(H62), C64(H64), C54(H54), C56(H56), C58(H58),
 C61(H61), C59(H59), C65(H65), C74(H74), C67(H67), C69(H69), C73(H73), C66(H66),
  C72(H72), C70(H70), C77(H77), C76(H76), C35(H35), C83(H83)
5.c Idealised Me refined as rotating group:
 C22(H22A,H22B,H22C), C26(H26A,H26B,H26C), C36(H36A,H36B,H36C), C82(H82A,H82B,
 H82C), C81(H81A,H81B,H81C), C40(H40A,H40B,H40C)
;
_olex2_submission_special_instructions 'No special instructions were received'

loop_
_space_group_symop_id
_space_group_symop_operation_xyz
1 'x, y, z'
2 '-x, -y, z'
3 'x+1/2, -y+1/2, -z'
4 '-x+1/2, y+1/2, -z'

loop_
_atom_site_label
_atom_site_type_symbol
_atom_site_fract_x
_atom_site_fract_y
_atom_site_fract_z
_atom_site_U_iso_or_equiv
_atom_site_adp_type
_atom_site_occupancy
_atom_site_calc_flag
_atom_site_disorder_assembly
_atom_site_disorder_group
_atom_site_refinement_flags_posn
_atom_site_refinement_flags_adp
Re1 Re 0.378165(16) 0.189287(16) 0.114782(18) 0.02968(9) Uani 1 d . . . U
Re2 Re 0.335411(16) 0.859150(16) 0.07905(2) 0.03151(9) Uani 1 d . . . U
Re3 Re 0.003658(16) 0.811527(19) 0.255220(18) 0.03419(9) Uani 1 d . . . U
Re4 Re 0.224299(19) 0.222082(19) 0.481647(19) 0.03789(10) Uani 1 d . . . U
N7 N 0.3448(3) 0.7543(3) 0.1024(4) 0.0338(17) Uani 1 d . . . U
C53 C 0.2137(6) 0.3728(5) 0.4488(6) 0.056(3) Uani 1 d . . . U
H53 H 0.2440 0.3766 0.4823 0.067 Uiso 1 calc . . R .
C1 C 0.3959(4) 0.0963(5) 0.1203(5) 0.0356(19) Uani 1 d . . . U
C28 C 0.1469(4) 0.8108(4) 0.1042(4) 0.0302(17) Uani 1 d . . . U
H28 H 0.1322 0.7945 0.0629 0.036 Uiso 1 calc . . R .
C43 C 0.3455(5) 0.4321(4) 0.1083(5) 0.041(2) Uani 1 d . . . U
C10 C -0.0280(6) 0.8955(5) 0.2319(6) 0.051(3) Uani 1 d A . . U
C17 C 0.2458(4) 0.1789(4) 0.2740(5) 0.0334(19) Uani 1 d . . . U
H17 H 0.2079 0.1634 0.2575 0.040 Uiso 1 calc . . R .
C46 C 0.3372(5) 0.5021(5) 0.1024(6) 0.047(2) Uani 1 d . . . U
H46 H 0.3049 0.5165 0.0746 0.056 Uiso 1 calc . . R .
C51 C 0.3105(5) 0.7100(4) 0.0725(6) 0.040(2) Uani 1 d . . . U
H51 H 0.2789 0.7252 0.0440 0.048 Uiso 1 calc . . R .
O14 O 0.2078(3) 0.1838(3) 0.3852(3) 0.0367(13) Uani 1 d . . . U
C3 C 0.3479(4) 0.1744(4) 0.0267(5) 0.0340(19) Uani 1 d . . . U
C42 C 0.3926(6) 0.4034(5) 0.1487(6) 0.051(3) Uani 1 d . . . U
H42 H 0.4200 0.4300 0.1734 0.061 Uiso 1 calc . . R .
O13 O 0.3994(3) 0.2072(3) 0.2154(3) 0.0339(13) Uani 1 d . . . U
C12 C -0.0730(5) 0.7707(5) 0.2327(5) 0.042(2) Uani 1 d A . . U
O4 O 0.2645(5) 0.0928(4) 0.5406(5) 0.083(3) Uani 1 d . . . U
O15 O 0.2442(3) 0.8294(3) 0.0598(3) 0.0305(13) Uani 1 d . . . U
N6 N 0.1933(4) 0.3120(4) 0.4313(4) 0.0410(17) Uani 1 d . . . U
C8 C 0.3708(4) 0.8431(4) -0.0075(5) 0.0347(19) Uani 1 d . . . U
C9 C 0.4152(4) 0.8852(4) 0.1102(5) 0.036(2) Uani 1 d . . . U
O8 O 0.3907(4) 0.8332(4) -0.0583(4) 0.063(2) Uani 1 d . . . U
C41 C 0.3968(5) 0.3350(5) 0.1506(5) 0.043(2) Uani 1 d . . . U
H41 H 0.4272 0.3161 0.1782 0.051 Uiso 1 calc . . R .
C50 C 0.3886(5) 0.7296(4) 0.1456(5) 0.036(2) Uani 1 d . . . U
H50 H 0.4136 0.7595 0.1694 0.043 Uiso 1 calc . . R .
C4 C 0.2487(5) 0.1402(6) 0.5215(6) 0.054(3) Uani 1 d . . . U
C11 C -0.0267(5) 0.8251(5) 0.3441(5) 0.042(2) Uani 1 d A 1 . U
C2 C 0.4569(4) 0.2065(4) 0.0766(5) 0.0356(19) Uani 1 d . . . U
O16 O 0.0929(3) 0.8478(3) 0.2715(3) 0.0402(15) Uani 1 d A . . U
O3 O 0.3306(3) 0.1627(3) -0.0244(3) 0.0477(17) Uani 1 d . . . U
N3 N 0.2887(3) 0.8675(4) 0.1748(4) 0.0346(16) Uani 1 d A . . U
C47 C 0.3702(5) 0.5485(4) 0.1320(5) 0.044(2) Uani 1 d . . . U
H47 H 0.4022 0.5354 0.1610 0.052 Uiso 1 calc . . R .
C30 C 0.1310(4) 0.8411(4) 0.2240(5) 0.0327(18) Uani 1 d . . . U
C7 C 0.3213(4) 0.9475(5) 0.0499(6) 0.044(2) Uani 1 d . . . U
O1 O 0.4080(3) 0.0430(3) 0.1257(5) 0.055(2) Uani 1 d . . . U
N5 N 0.3608(4) 0.2950(3) 0.1162(3) 0.0319(16) Uani 1 d . . . U
C14 C 0.3615(5) 0.2229(5) 0.3246(5) 0.042(2) Uani 1 d . . . U
H14 H 0.4001 0.2363 0.3411 0.050 Uiso 1 calc . . R .
O12 O -0.1181(3) 0.7460(4) 0.2170(4) 0.0534(19) Uani 1 d . . . U
N2 N 0.3081(4) 0.2362(5) 0.4294(4) 0.0469(19) Uani 1 d . . . U
C13 C 0.3538(4) 0.2068(4) 0.2581(5) 0.0318(18) Uani 1 d . . . U
C16 C 0.2519(4) 0.1933(4) 0.3413(4) 0.0329(17) Uani 1 d . . . U
O11 O -0.0442(4) 0.8348(4) 0.3966(4) 0.067(2) Uani 1 d . . . U
C18 C 0.2938(4) 0.1869(4) 0.2313(4) 0.0289(16) Uani 1 d . . . U
O2 O 0.5035(3) 0.2154(4) 0.0506(4) 0.0538(19) Uani 1 d . . . U
O9 O 0.4596(3) 0.9019(3) 0.1322(4) 0.050(2) Uani 1 d . . . U
C45 C 0.3164(4) 0.3230(4) 0.0794(5) 0.0341(19) Uani 1 d . . . U
H45 H 0.2888 0.2954 0.0564 0.041 Uiso 1 calc . . R .
C44 C 0.3092(5) 0.3902(5) 0.0736(6) 0.041(2) Uani 1 d . . . U
H44 H 0.2786 0.4072 0.0449 0.049 Uiso 1 calc . . R .
C29 C 0.1069(4) 0.8149(4) 0.1587(4) 0.0269(15) Uani 1 d A . . U
C32 C 0.2309(4) 0.8534(4) 0.1751(5) 0.0330(17) Uani 1 d . . . U
O7 O 0.3152(3) 0.9975(3) 0.0251(4) 0.055(2) Uani 1 d . . . U
C15 C 0.3094(4) 0.2189(5) 0.3680(5) 0.039(2) Uani 1 d . . . U
C57 C 0.1485(5) 0.3115(5) 0.3847(5) 0.044(2) Uani 1 d . . . U
H57 H 0.1330 0.2703 0.3711 0.053 Uiso 1 calc . . R .
C27 C 0.2067(4) 0.8301(4) 0.1093(4) 0.0276(16) Uani 1 d A . . U
O6 O 0.0982(4) 0.1948(5) 0.5427(4) 0.069(2) Uani 1 d . . . U
N4 N 0.0502(3) 0.7981(4) 0.1610(4) 0.0332(16) Uani 1 d A . . U
O5 O 0.2628(4) 0.2917(4) 0.6101(4) 0.068(2) Uani 1 d . . . U
C37 C 0.0189(7) 0.7724(7) 0.1017(7) 0.0725(19) Uani 1 d . . . U
H37A H -0.0052 0.7334 0.1143 0.087 Uiso 1 calc A . R .
H37B H 0.0497 0.7586 0.0685 0.087 Uiso 1 calc . . R .
C31 C 0.1910(4) 0.8584(5) 0.2315(5) 0.0346(19) Uani 1 d A . . U
H31 H 0.2059 0.8733 0.2733 0.042 Uiso 1 calc . . R .
O10 O -0.0515(5) 0.9433(4) 0.2155(5) 0.079(3) Uani 1 d . . . U
C52 C 0.3172(5) 0.6439(4) 0.0796(6) 0.047(3) Uani 1 d . . . U
H52 H 0.2921 0.6151 0.0546 0.056 Uiso 1 calc . . R .
C6 C 0.1455(5) 0.2055(5) 0.5190(5) 0.046(2) Uani 1 d . . . U
C48 C 0.3598(5) 0.6188(4) 0.1222(5) 0.041(2) Uani 1 d . . . U
C38 C -0.0227(7) 0.8225(7) 0.0706(7) 0.0725(19) Uani 1 d A . . U
H38A H -0.0408 0.8026 0.0304 0.087 Uiso 1 calc . . R .
H38B H -0.0565 0.8306 0.1022 0.087 Uiso 1 calc . . R .
N8 N 0.0484(4) 0.7170(4) 0.2817(5) 0.0478(19) Uani 1 d A . . U
C20 C 0.2261(8) 0.0849(7) 0.1366(9) 0.0904(19) Uani 1 d . . . U
C49 C 0.3973(5) 0.6632(4) 0.1553(5) 0.038(2) Uani 1 d . . . U
H49 H 0.4285 0.6481 0.1842 0.046 Uiso 1 calc . . R .
C63 C 0.0280(5) 0.6601(5) 0.2575(6) 0.053(3) Uani 1 d . . . U
H63 H -0.0040 0.6612 0.2257 0.063 Uiso 1 calc A . R .
C62 C 0.0959(5) 0.7165(6) 0.3243(6) 0.055(3) Uani 1 d . . . U
H62 H 0.1102 0.7572 0.3411 0.066 Uiso 1 calc A . R .
C21 C 0.1682(8) 0.0652(7) 0.0960(9) 0.0904(19) Uani 1 d . . . U
H21A H 0.1322 0.0878 0.1146 0.108 Uiso 1 calc . . R .
H21B H 0.1732 0.0794 0.0492 0.108 Uiso 1 calc . . R .
C64 C 0.0499(6) 0.6020(6) 0.2756(7) 0.061(3) Uani 1 d A . . U
H64 H 0.0338 0.5622 0.2588 0.073 Uiso 1 calc . . R .
C22 C 0.1580(8) -0.0067(7) 0.0979(9) 0.0904(19) Uani 1 d . . . U
H22A H 0.1244 -0.0181 0.0681 0.136 Uiso 1 calc . . GR .
H22B H 0.1478 -0.0200 0.1434 0.136 Uiso 1 calc . . GR .
H22C H 0.1952 -0.0293 0.0836 0.136 Uiso 1 calc . . GR .
C54 C 0.1914(7) 0.4284(5) 0.4193(7) 0.067(3) Uani 1 d . . . U
H54 H 0.2081 0.4695 0.4316 0.080 Uiso 1 calc . . R .
C33 C 0.3189(9) 0.8860(9) 0.2384(9) 0.107(3) Uani 1 d . . . U
H33A H 0.3025 0.8588 0.2750 0.129 Uiso 1 calc A . R .
H33B H 0.3632 0.8774 0.2350 0.129 Uiso 1 calc . . R .
C55 C 0.1464(6) 0.4264(6) 0.3732(7) 0.060(3) Uani 1 d . . . U
C79 C 0.2564(6) 0.4912(5) 0.2476(7) 0.060(3) Uani 1 d . . . U
C56 C 0.1246(6) 0.3651(6) 0.3562(6) 0.061(3) Uani 1 d . . . U
H56 H 0.0928 0.3610 0.3244 0.073 Uiso 1 calc . . R .
C58 C 0.1182(7) 0.4868(6) 0.3413(8) 0.075(4) Uani 1 d . . . U
H58 H 0.0872 0.4794 0.3091 0.091 Uiso 1 calc . . R .
C60 C 0.1038(6) 0.6041(6) 0.3262(7) 0.061(3) Uani 1 d . . . U
C23 C 0.3652(7) 0.2602(12) 0.4609(9) 0.120(4) Uani 1 d . . . U
H23A H 0.3545 0.2852 0.5014 0.144 Uiso 1 calc . . R .
H23B H 0.3859 0.2904 0.4298 0.144 Uiso 1 calc . . R .
C80 C 0.2597(6) 0.5590(6) 0.2532(6) 0.062(3) Uani 1 d . . . U
C61 C 0.1241(7) 0.6617(7) 0.3444(8) 0.072(3) Uani 1 d A . . U
H61 H 0.1591 0.6647 0.3721 0.087 Uiso 1 calc . . R .
C78 C 0.2109(8) 0.4645(8) 0.2029(7) 0.079(4) Uani 1 d . . . U
C59 C 0.1308(7) 0.5420(6) 0.3523(8) 0.076(4) Uani 1 d A . . U
H59 H 0.1635 0.5479 0.3828 0.091 Uiso 1 calc . . R .
C75 C 0.2223(9) 0.6012(7) 0.2118(8) 0.084(4) Uani 1 d . . . U
C65 C 0.2039(7) 0.3934(8) 0.2006(8) 0.083(4) Uani 1 d . . . U
H65 H 0.1741 0.3732 0.1732 0.099 Uiso 1 calc . . R .
C74 C 0.2249(10) 0.6670(7) 0.2160(9) 0.098(5) Uani 1 d . . . U
H74 H 0.1989 0.6938 0.1900 0.118 Uiso 1 calc . . R .
C67 C 0.2856(8) 0.3827(7) 0.2856(10) 0.086(4) Uani 1 d . . . U
H67 H 0.3099 0.3563 0.3140 0.103 Uiso 1 calc . . R .
C69 C 0.3322(8) 0.4855(8) 0.3297(9) 0.088(4) Uani 1 d . . . U
H69 H 0.3600 0.4628 0.3576 0.105 Uiso 1 calc . . R .
C73 C 0.2671(10) 0.6941(9) 0.2597(8) 0.103(5) Uani 1 d . . . U
H73 H 0.2705 0.7403 0.2614 0.123 Uiso 1 calc . . R .
C66 C 0.2442(8) 0.3554(7) 0.2418(11) 0.100(5) Uani 1 d . . . U
H66 H 0.2422 0.3091 0.2386 0.120 Uiso 1 calc . . R .
C71 C 0.2995(8) 0.5893(8) 0.2970(8) 0.084(4) Uani 1 d . . . U
C72 C 0.3023(9) 0.6597(8) 0.2984(8) 0.094(5) Uani 1 d . . . U
H72 H 0.3298 0.6811 0.3277 0.113 Uiso 1 calc . . R .
C68 C 0.2901(7) 0.4499(7) 0.2864(8) 0.075(3) Uani 1 d . . . U
C24 C 0.4092(7) 0.2063(12) 0.4798(9) 0.120(4) Uani 1 d . . . U
H24A H 0.3887 0.1783 0.5132 0.144 Uiso 1 calc . . R .
H24B H 0.4160 0.1791 0.4398 0.144 Uiso 1 calc . . R .
C70 C 0.3305(9) 0.5491(9) 0.3291(10) 0.102(5) Uani 1 d . . . U
H70 H 0.3586 0.5688 0.3590 0.123 Uiso 1 calc . . R .
C77 C 0.1737(10) 0.5011(11) 0.1659(9) 0.105(5) Uani 1 d . . . U
H77 H 0.1436 0.4809 0.1388 0.126 Uiso 1 calc . . R .
C76 C 0.1787(9) 0.5660(9) 0.1670(7) 0.094(4) Uani 1 d . . . U
H76 H 0.1536 0.5910 0.1381 0.113 Uiso 1 calc . . R .
C34 C 0.3091(9) 0.9553(9) 0.2541(9) 0.107(3) Uani 1 d A . . U
H34A H 0.2656 0.9661 0.2464 0.129 Uiso 1 calc . . R .
H34B H 0.3337 0.9822 0.2231 0.129 Uiso 1 calc . . R .
C5 C 0.2472(6) 0.2644(6) 0.5630(5) 0.053(3) Uani 1 d . . . U
C25 C 0.4642(7) 0.2229(12) 0.5044(9) 0.120(4) Uani 1 d . . . U
H25A H 0.4578 0.2492 0.5451 0.144 Uiso 1 calc . . R .
H25B H 0.4848 0.2513 0.4715 0.144 Uiso 1 calc . . R .
C26 C 0.5051(7) 0.1687(11) 0.5206(9) 0.120(4) Uani 1 d . . . U
H26A H 0.5199 0.1485 0.4794 0.179 Uiso 1 calc . . GR .
H26B H 0.4831 0.1361 0.5470 0.179 Uiso 1 calc . . GR .
H26C H 0.5399 0.1852 0.5463 0.179 Uiso 1 calc . . GR .
N9 N 0.6248(8) 0.5132(6) 0.5895(6) 0.106(5) Uani 1 d . . D U
O17 O 0.6490(11) 0.5914(9) 0.5134(10) 0.211(10) Uani 1 d . . . U
C35 C 0.3259(9) 0.9739(9) 0.3257(9) 0.107(3) Uani 1 d . . . U
H35 H 0.3299 0.9411 0.3588 0.129 Uiso 1 calc A . R .
C83 C 0.6333(8) 0.5716(7) 0.5711(10) 0.0904(19) Uani 1 d . . . U
H83 H 0.6274 0.6044 0.6039 0.108 Uiso 1 calc . . R .
C36 C 0.3355(9) 1.0423(9) 0.3422(9) 0.107(3) Uani 1 d A . . U
H36A H 0.3570 1.0640 0.3056 0.161 Uiso 1 calc . . GR .
H36B H 0.3599 1.0455 0.3829 0.161 Uiso 1 calc . . GR .
H36C H 0.2960 1.0636 0.3493 0.161 Uiso 1 calc . . GR .
C82 C 0.6203(8) 0.4639(7) 0.5415(8) 0.0904(19) Uani 1 d . . D U
H82A H 0.5802 0.4662 0.5200 0.136 Uiso 1 calc . . GR .
H82B H 0.6251 0.4212 0.5628 0.136 Uiso 1 calc . . GR .
H82C H 0.6522 0.4699 0.5079 0.136 Uiso 1 calc . . GR .
C81 C 0.6353(8) 0.4875(7) 0.6538(9) 0.0904(19) Uani 1 d . . . U
H81A H 0.6672 0.5129 0.6760 0.136 Uiso 1 calc . . GR .
H81B H 0.6482 0.4418 0.6502 0.136 Uiso 1 calc . . GR .
H81C H 0.5976 0.4899 0.6799 0.136 Uiso 1 calc . . GR .
C39 C 0.0006(7) 0.8819(7) 0.0528(6) 0.0725(19) Uani 1 d . . D U
H39A H -0.0324 0.9147 0.0554 0.087 Uiso 1 calc A . R .
H39B H 0.0322 0.8944 0.0856 0.087 Uiso 1 calc . . R .
C40 C 0.0256(6) 0.8846(7) -0.0089(6) 0.0725(19) Uani 1 d A . D U
H40A H 0.0218 0.8419 -0.0305 0.109 Uiso 1 calc . . GR .
H40B H 0.0688 0.8964 -0.0054 0.109 Uiso 1 calc . . GR .
H40C H 0.0042 0.9176 -0.0355 0.109 Uiso 1 calc . . GR .
N1 N 0.2924(3) 0.1794(4) 0.1663(4) 0.0316(15) Uani 1 d . . . U
C0AA C 0.2355(4) 0.1614(5) 0.1352(5) 0.037(2) Uani 1 d . . . U
H0AA H 0.2352 0.1768 0.0885 0.044 Uiso 1 calc . . R .
H0AB H 0.2013 0.1828 0.1589 0.044 Uiso 1 calc . . R .

loop_
_atom_site_aniso_label
_atom_site_aniso_U_11
_atom_site_aniso_U_22
_atom_site_aniso_U_33
_atom_site_aniso_U_23
_atom_site_aniso_U_13
_atom_site_aniso_U_12
Re1 0.03110(18) 0.01994(15) 0.03800(19) 0.00176(16) 0.00089(15) 0.00053(14)
Re2 0.02812(18) 0.01972(15) 0.0467(2) 0.00008(16) 0.00109(17) -0.00101(14)
Re3 0.03291(19) 0.03307(18) 0.03659(19) 0.00345(17) 0.00478(16) 0.00314(16)
Re4 0.0444(2) 0.0374(2) 0.03183(18) 0.00308(17) -0.00430(17) 0.00552(18)
N7 0.021(4) 0.023(3) 0.057(5) -0.004(3) 0.012(3) -0.002(3)
C53 0.080(8) 0.029(4) 0.059(7) 0.001(5) -0.020(6) 0.001(5)
C1 0.040(5) 0.037(4) 0.030(4) 0.006(4) 0.009(4) 0.003(4)
C28 0.027(4) 0.029(4) 0.034(4) -0.003(4) 0.006(3) -0.002(4)
C43 0.064(7) 0.026(4) 0.034(5) -0.002(4) 0.011(4) 0.003(4)
C10 0.067(7) 0.037(5) 0.050(6) -0.002(4) 0.008(5) 0.013(4)
C17 0.028(4) 0.032(5) 0.040(4) -0.001(4) -0.009(3) -0.004(4)
C46 0.044(6) 0.034(4) 0.063(7) -0.005(5) -0.011(5) -0.011(4)
C51 0.045(5) 0.027(4) 0.049(6) 0.010(4) 0.002(4) -0.007(4)
O14 0.043(3) 0.030(3) 0.037(3) 0.000(3) 0.006(3) 0.002(3)
C3 0.042(5) 0.023(4) 0.036(4) 0.002(4) 0.003(4) 0.005(4)
C42 0.073(8) 0.029(4) 0.050(6) -0.011(5) -0.020(5) -0.006(5)
O13 0.030(3) 0.033(3) 0.040(3) 0.007(3) 0.002(3) 0.001(2)
C12 0.043(4) 0.041(5) 0.042(5) 0.013(5) 0.007(4) 0.003(4)
O4 0.109(8) 0.059(5) 0.081(6) 0.027(5) -0.022(6) 0.031(5)
O15 0.028(3) 0.029(3) 0.034(3) -0.003(3) 0.000(2) -0.006(2)
N6 0.056(5) 0.030(3) 0.037(4) 0.005(3) -0.007(4) -0.001(3)
C8 0.029(5) 0.029(4) 0.046(4) 0.007(4) 0.000(4) 0.004(4)
C9 0.032(4) 0.021(4) 0.055(6) 0.009(4) 0.003(4) -0.003(3)
O8 0.057(5) 0.068(5) 0.064(5) -0.001(5) 0.021(4) 0.013(4)
C41 0.056(6) 0.028(4) 0.043(6) 0.010(4) -0.020(5) -0.010(4)
C50 0.042(5) 0.024(4) 0.042(5) -0.003(4) -0.003(4) -0.006(4)
C4 0.052(6) 0.055(5) 0.054(6) 0.013(5) -0.007(5) 0.016(5)
C11 0.048(5) 0.043(6) 0.035(4) 0.010(4) 0.003(4) 0.001(4)
C2 0.038(4) 0.027(4) 0.042(5) 0.006(4) -0.003(4) 0.005(3)
O16 0.040(3) 0.047(4) 0.034(3) -0.002(3) 0.002(3) -0.002(3)
O3 0.060(5) 0.046(4) 0.037(3) -0.008(3) 0.000(4) 0.003(4)
N3 0.032(4) 0.032(4) 0.040(4) -0.007(3) 0.002(3) -0.002(3)
C47 0.060(7) 0.025(4) 0.046(6) -0.003(4) -0.009(5) -0.005(4)
C30 0.033(4) 0.033(5) 0.032(4) 0.000(4) 0.000(3) 0.004(4)
C7 0.036(5) 0.024(4) 0.073(7) 0.006(4) 0.008(5) 0.007(4)
O1 0.051(4) 0.023(3) 0.092(6) 0.004(4) 0.001(4) -0.003(3)
N5 0.053(4) 0.024(3) 0.019(3) -0.005(3) -0.003(3) 0.001(3)
C14 0.045(5) 0.046(6) 0.035(4) 0.001(5) -0.002(4) 0.001(5)
O12 0.032(4) 0.058(5) 0.069(5) 0.003(4) -0.002(4) -0.003(3)
N2 0.041(4) 0.063(6) 0.036(4) -0.003(4) -0.004(3) 0.005(4)
C13 0.031(4) 0.026(4) 0.039(4) 0.004(4) -0.006(3) 0.003(3)
C16 0.037(4) 0.028(4) 0.034(4) 0.005(4) 0.003(3) 0.006(4)
O11 0.094(6) 0.070(6) 0.037(4) 0.004(4) 0.013(4) 0.003(5)
C18 0.027(4) 0.023(4) 0.037(4) 0.007(4) -0.005(3) 0.009(3)
O2 0.039(4) 0.048(4) 0.074(5) 0.023(4) 0.011(4) -0.001(3)
O9 0.025(3) 0.029(3) 0.095(6) -0.005(4) 0.006(4) -0.001(3)
C45 0.034(5) 0.030(4) 0.039(5) -0.004(4) -0.004(4) 0.000(3)
C44 0.037(5) 0.031(4) 0.055(6) -0.006(5) -0.006(5) 0.013(4)
C29 0.032(4) 0.023(4) 0.026(3) 0.007(4) 0.004(3) 0.004(3)
C32 0.035(4) 0.029(4) 0.036(4) 0.003(4) -0.003(3) 0.004(4)
O7 0.059(5) 0.021(3) 0.084(6) 0.012(4) 0.008(4) 0.003(3)
C15 0.036(4) 0.044(5) 0.036(4) 0.003(4) -0.005(3) 0.008(4)
C57 0.048(6) 0.037(4) 0.048(6) -0.002(5) -0.010(4) 0.003(4)
C27 0.037(4) 0.012(3) 0.034(4) 0.003(3) 0.001(3) -0.005(3)
O6 0.052(4) 0.096(7) 0.058(5) -0.004(5) 0.002(4) -0.011(5)
N4 0.029(3) 0.032(4) 0.039(4) 0.002(3) 0.003(3) -0.003(3)
O5 0.087(6) 0.078(6) 0.038(4) -0.005(4) -0.006(4) -0.020(5)
C37 0.082(5) 0.070(4) 0.065(4) 0.001(4) -0.021(3) -0.019(4)
C31 0.038(4) 0.036(5) 0.029(4) 0.001(4) -0.006(3) -0.004(4)
O10 0.114(8) 0.032(4) 0.092(7) -0.002(4) -0.013(6) 0.028(5)
C52 0.045(6) 0.021(4) 0.075(8) -0.008(5) -0.010(5) -0.003(4)
C6 0.050(5) 0.054(6) 0.035(5) 0.011(5) -0.002(4) 0.010(4)
C48 0.048(6) 0.026(4) 0.047(6) -0.006(4) 0.006(4) 0.004(4)
C38 0.082(5) 0.070(4) 0.065(4) 0.001(4) -0.021(3) -0.019(4)
N8 0.049(5) 0.044(4) 0.051(5) 0.010(4) 0.011(4) 0.003(4)
C20 0.105(5) 0.058(3) 0.108(5) -0.004(3) 0.002(4) -0.020(3)
C49 0.044(6) 0.029(4) 0.042(5) -0.003(4) -0.007(4) 0.005(4)
C63 0.050(6) 0.048(5) 0.060(7) 0.001(5) 0.012(5) 0.008(5)
C62 0.059(7) 0.054(6) 0.051(6) 0.010(6) -0.006(5) 0.009(5)
C21 0.105(5) 0.058(3) 0.108(5) -0.004(3) 0.002(4) -0.020(3)
C64 0.062(7) 0.045(5) 0.075(8) 0.017(6) 0.030(5) 0.005(5)
C22 0.105(5) 0.058(3) 0.108(5) -0.004(3) 0.002(4) -0.020(3)
C54 0.105(10) 0.025(5) 0.070(8) -0.002(5) -0.010(7) 0.001(5)
C33 0.125(7) 0.106(6) 0.092(5) -0.052(5) -0.032(5) 0.002(6)
C55 0.066(8) 0.047(5) 0.066(8) 0.008(6) 0.010(5) 0.019(5)
C79 0.063(7) 0.038(4) 0.079(8) 0.014(5) 0.032(5) -0.003(4)
C56 0.075(8) 0.048(5) 0.059(7) -0.010(5) -0.020(6) 0.033(6)
C58 0.077(9) 0.046(5) 0.103(11) -0.001(7) -0.016(8) 0.013(6)
C60 0.053(7) 0.058(5) 0.073(8) 0.017(6) 0.015(5) 0.023(5)
C23 0.071(5) 0.203(12) 0.085(6) 0.036(7) -0.037(4) -0.031(6)
C80 0.088(8) 0.048(5) 0.050(6) 0.006(5) 0.044(5) 0.008(5)
C61 0.069(8) 0.064(6) 0.084(10) 0.022(7) 0.001(7) 0.015(6)
C78 0.113(11) 0.077(6) 0.048(7) -0.017(6) 0.018(6) 0.016(7)
C59 0.080(10) 0.052(5) 0.097(11) 0.014(7) -0.020(8) -0.003(6)
C75 0.124(11) 0.057(6) 0.072(8) 0.029(6) 0.046(6) 0.022(7)
C65 0.083(10) 0.082(7) 0.083(10) -0.027(7) 0.043(7) -0.026(7)
C74 0.152(15) 0.059(6) 0.082(10) 0.021(7) 0.057(8) 0.043(8)
C67 0.089(11) 0.049(6) 0.119(13) 0.028(7) 0.036(8) 0.028(6)
C69 0.085(10) 0.088(7) 0.091(10) 0.033(8) 0.020(7) -0.011(8)
C73 0.171(17) 0.071(9) 0.066(9) 0.020(7) 0.065(8) -0.004(8)
C66 0.103(12) 0.046(7) 0.150(16) -0.012(7) 0.069(8) 0.011(6)
C71 0.115(12) 0.062(6) 0.075(9) -0.003(7) 0.030(7) -0.004(7)
C72 0.155(14) 0.064(6) 0.064(8) -0.003(6) 0.057(8) -0.012(8)
C68 0.077(9) 0.060(6) 0.088(10) 0.028(6) 0.027(6) 0.008(6)
C24 0.071(5) 0.203(12) 0.085(6) 0.036(7) -0.037(4) -0.031(6)
C70 0.103(13) 0.090(7) 0.113(14) 0.005(10) 0.005(9) 0.001(10)
C77 0.127(14) 0.116(8) 0.073(10) -0.003(10) 0.004(8) 0.022(10)
C76 0.122(12) 0.111(8) 0.048(7) 0.031(8) 0.031(6) 0.018(9)
C34 0.125(7) 0.106(6) 0.092(5) -0.052(5) -0.032(5) 0.002(6)
C5 0.072(7) 0.051(6) 0.036(4) 0.011(4) 0.004(5) -0.010(5)
C25 0.071(5) 0.203(12) 0.085(6) 0.036(7) -0.037(4) -0.031(6)
C26 0.071(5) 0.203(12) 0.085(6) 0.036(7) -0.037(4) -0.031(6)
N9 0.183(15) 0.054(6) 0.079(7) 0.001(5) 0.060(9) 0.003(8)
O17 0.29(2) 0.167(15) 0.175(14) 0.068(13) 0.031(17) -0.103(17)
C35 0.125(7) 0.106(6) 0.092(5) -0.052(5) -0.032(5) 0.002(6)
C83 0.105(5) 0.058(3) 0.108(5) -0.004(3) 0.002(4) -0.020(3)
C36 0.125(7) 0.106(6) 0.092(5) -0.052(5) -0.032(5) 0.002(6)
C82 0.105(5) 0.058(3) 0.108(5) -0.004(3) 0.002(4) -0.020(3)
C81 0.105(5) 0.058(3) 0.108(5) -0.004(3) 0.002(4) -0.020(3)
C39 0.082(5) 0.070(4) 0.065(4) 0.001(4) -0.021(3) -0.019(4)
C40 0.082(5) 0.070(4) 0.065(4) 0.001(4) -0.021(3) -0.019(4)
N1 0.028(3) 0.027(4) 0.040(4) 0.002(3) -0.002(3) 0.003(3)
C0AA 0.038(4) 0.041(4) 0.032(4) -0.001(4) -0.001(4) 0.007(4)

loop_
_atom_type_symbol
_atom_type_description
_atom_type_scat_dispersion_real
_atom_type_scat_dispersion_imag
_atom_type_scat_source
C C 0.0033 0.0016 'International Tables Vol C Tables 4.2.6.8 and 6.1.1.4'
H H 0.0000 0.0000 'International Tables Vol C Tables 4.2.6.8 and 6.1.1.4'
N N 0.0061 0.0033 'International Tables Vol C Tables 4.2.6.8 and 6.1.1.4'
O O 0.0106 0.0060 'International Tables Vol C Tables 4.2.6.8 and 6.1.1.4'
Re Re -1.0185 7.2310 'International Tables Vol C Tables 4.2.6.8 and 6.1.1.4'

loop_
_geom_angle_atom_site_label_1
_geom_angle_atom_site_label_2
_geom_angle_atom_site_label_3
_geom_angle
C1 Re1 O13 94.1(3)
C1 Re1 N5 175.7(3)
C1 Re1 N1 93.2(3)
C3 Re1 C1 88.1(4)
C3 Re1 O13 172.5(3)
C3 Re1 C2 88.4(4)
C3 Re1 N5 96.2(3)
C3 Re1 N1 97.3(3)
O13 Re1 N5 81.7(2)
O13 Re1 N1 75.4(3)
C2 Re1 C1 91.3(4)
C2 Re1 O13 98.8(3)
C2 Re1 N5 88.9(3)
C2 Re1 N1 172.9(4)
N1 Re1 N5 86.2(3)
O15 Re2 N7 81.2(2)
O15 Re2 N3 75.0(3)
C8 Re2 N7 89.4(3)
C8 Re2 O15 99.5(3)
C8 Re2 C9 88.5(4)
C8 Re2 N3 173.4(3)
C9 Re2 N7 96.6(3)
C9 Re2 O15 171.6(4)
C9 Re2 N3 96.8(4)
N3 Re2 N7 86.1(3)
C7 Re2 N7 173.2(4)
C7 Re2 O15 93.6(3)
C7 Re2 C8 87.2(4)
C7 Re2 C9 89.2(4)
C7 Re2 N3 96.8(4)
C10 Re3 C12 90.9(5)
C10 Re3 C11 88.4(5)
C10 Re3 O16 93.3(4)
C10 Re3 N4 94.1(4)
C10 Re3 N8 175.2(4)
C12 Re3 O16 172.8(4)
C12 Re3 N4 98.7(4)
C12 Re3 N8 93.7(4)
C11 Re3 C12 88.7(4)
C11 Re3 O16 97.2(4)
C11 Re3 N4 172.2(4)
C11 Re3 N8 93.2(4)
O16 Re3 N4 75.2(3)
O16 Re3 N8 82.0(3)
N4 Re3 N8 83.7(3)
O14 Re4 N6 80.6(3)
O14 Re4 N2 75.4(3)
C4 Re4 O14 96.1(4)
C4 Re4 N6 176.3(4)
C4 Re4 N2 94.8(4)
N2 Re4 N6 85.8(3)
C6 Re4 O14 98.0(4)
C6 Re4 N6 92.8(4)
C6 Re4 C4 86.2(5)
C6 Re4 N2 173.3(4)
C6 Re4 C5 89.0(5)
C5 Re4 O14 172.1(4)
C5 Re4 N6 95.5(4)
C5 Re4 C4 88.0(5)
C5 Re4 N2 97.6(4)
C51 N7 Re2 121.1(7)
C51 N7 C50 115.4(8)
C50 N7 Re2 123.4(6)
N6 C53 C54 121.8(11)
O1 C1 Re1 176.9(10)
C27 C28 C29 121.3(8)
C42 C43 C46 122.6(10)
C44 C43 C46 120.5(10)
C44 C43 C42 116.9(8)
O10 C10 Re3 173.9(11)
C18 C17 C16 120.7(8)
C47 C46 C43 126.9(11)
N7 C51 C52 124.6(10)
C16 O14 Re4 115.5(6)
O3 C3 Re1 176.9(8)
C41 C42 C43 118.0(9)
C13 O13 Re1 117.1(5)
O12 C12 Re3 177.6(9)
C27 O15 Re2 117.1(5)
C53 N6 Re4 122.6(7)
C57 N6 Re4 122.3(7)
C57 N6 C53 114.9(9)
O8 C8 Re2 178.9(10)
O9 C9 Re2 175.2(9)
N5 C41 C42 124.1(10)
C49 C50 N7 122.6(9)
O4 C4 Re4 175.5(12)
O11 C11 Re3 178.2(10)
O2 C2 Re1 176.6(9)
C30 O16 Re3 116.8(6)
C32 N3 Re2 116.3(7)
C32 N3 C33 119.1(11)
C33 N3 Re2 124.5(9)
C46 C47 C48 123.6(10)
O16 C30 C29 117.3(8)
O16 C30 C31 121.2(9)
C31 C30 C29 121.5(8)
O7 C7 Re2 171.6(10)
C41 N5 Re1 120.6(6)
C41 N5 C45 116.8(8)
C45 N5 Re1 122.5(6)
C13 C14 C15 118.3(9)
C15 N2 Re4 117.0(7)
C15 N2 C23 118.8(11)
C23 N2 Re4 124.0(9)
O13 C13 C14 122.3(8)
O13 C13 C18 116.1(8)
C14 C13 C18 121.6(9)
C17 C16 C15 121.0(8)
O14 C16 C17 123.1(9)
O14 C16 C15 115.9(8)
C17 C18 C13 119.3(8)
N1 C18 C17 126.2(8)
N1 C18 C13 114.5(8)
N5 C45 C44 123.3(9)
C43 C44 C45 120.9(10)
C28 C29 C30 118.6(8)
N4 C29 C28 127.8(8)
N4 C29 C30 113.6(8)
N3 C32 C27 114.2(8)
N3 C32 C31 125.6(9)
C31 C32 C27 120.2(8)
C14 C15 C16 118.7(8)
N2 C15 C14 125.8(9)
N2 C15 C16 115.5(9)
C56 C57 N6 124.8(10)
C28 C27 C32 119.6(8)
O15 C27 C28 123.1(8)
O15 C27 C32 117.2(7)
C29 N4 Re3 116.8(6)
C29 N4 C37 121.0(9)
C37 N4 Re3 122.3(7)
N4 C37 C38 112.0(11)
C30 C31 C32 118.6(9)
C48 C52 C51 120.7(10)
O6 C6 Re4 178.7(10)
C52 C48 C47 123.9(9)
C52 C48 C49 117.2(9)
C49 C48 C47 118.8(9)
C39 C38 C37 119.1(13)
C63 N8 Re3 121.3(8)
C63 N8 C62 118.9(10)
C62 N8 Re3 119.8(8)
C21 C20 C0AA 110.7(13)
C50 C49 C48 119.4(9)
C64 C63 N8 123.8(12)
C61 C62 N8 123.5(13)
C22 C21 C20 111.3(14)
C63 C64 C60 115.3(12)
C55 C54 C53 122.0(11)
C34 C33 N3 111.3(14)
C54 C55 C56 116.5(11)
C54 C55 C58 124.0(12)
C56 C55 C58 119.4(12)
C80 C79 C78 117.5(13)
C68 C79 C80 122.8(15)
C68 C79 C78 119.5(13)
C57 C56 C55 120.0(11)
C59 C58 C55 126.9(15)
C61 C60 C64 117.6(11)
C61 C60 C59 122.0(13)
C59 C60 C64 120.4(12)
N2 C23 C24 113.8(17)
C79 C80 C75 121.0(14)
C71 C80 C79 122.0(14)
C71 C80 C75 117.0(13)
C60 C61 C62 120.7(14)
C79 C78 C65 117.8(15)
C77 C78 C79 123.7(16)
C77 C78 C65 118.5(18)
C58 C59 C60 130.7(16)
C80 C75 C76 114.9(13)
C74 C75 C80 122.1(19)
C74 C75 C76 122.9(18)
C66 C65 C78 117.1(15)
C75 C74 C73 117.7(19)
C68 C67 C66 117.2(16)
C70 C69 C68 118.3(18)
C72 C73 C74 123.8(18)
C67 C66 C65 123.4(14)
C80 C71 C72 119.1(17)
C70 C71 C80 112.1(16)
C70 C71 C72 129(2)
C73 C72 C71 120.2(19)
C79 C68 C67 124.9(17)
C79 C68 C69 111.9(13)
C67 C68 C69 123.3(16)
C25 C24 C23 119(2)
C71 C70 C69 133(2)
C76 C77 C78 120(2)
C77 C76 C75 122.8(17)
C33 C34 C35 113.8(17)
O5 C5 Re4 176.6(10)
C24 C25 C26 116(2)
C83 N9 C82 119.3(14)
C83 N9 C81 126.4(15)
C82 N9 C81 112.0(12)
C36 C35 C34 119.2(18)
N9 C83 O17 127.2(18)
C40 C39 C38 115.4(14)
C18 N1 Re1 116.5(6)
C18 N1 C0AA 118.7(7)
C0AA N1 Re1 124.7(6)
N1 C0AA C20 111.1(9)

loop_
_geom_bond_atom_site_label_1
_geom_bond_atom_site_label_2
_geom_bond_distance
Re1 C1 1.944(10)
Re1 C3 1.915(10)
Re1 O13 2.107(6)
Re1 C2 1.922(10)
Re1 N5 2.197(7)
Re1 N1 2.157(7)
Re2 N7 2.207(7)
Re2 O15 2.127(6)
Re2 C8 1.933(10)
Re2 C9 1.933(10)
Re2 N3 2.187(8)
Re2 C7 1.925(9)
Re3 C10 1.910(11)
Re3 C12 1.931(11)
Re3 C11 1.927(10)
Re3 O16 2.118(7)
Re3 N4 2.168(8)
Re3 N8 2.234(9)
Re4 O14 2.121(6)
Re4 N6 2.207(8)
Re4 C4 1.933(11)
Re4 N2 2.136(9)
Re4 C6 1.915(11)
Re4 C5 1.916(12)
N7 C51 1.323(12)
N7 C50 1.389(12)
C53 N6 1.368(13)
C53 C54 1.373(15)
C1 O1 1.129(11)
C28 C29 1.407(11)
C28 C27 1.375(12)
C43 C46 1.449(14)
C43 C42 1.440(15)
C43 C44 1.361(14)
C10 O10 1.155(12)
C17 C16 1.392(12)
C17 C18 1.368(13)
C46 C47 1.334(13)
C51 C52 1.368(13)
O14 C16 1.324(11)
C3 O3 1.120(11)
C42 C41 1.402(14)
O13 C13 1.318(11)
C12 O12 1.155(12)
O4 C4 1.098(13)
O15 C27 1.291(10)
N6 C57 1.357(12)
C8 O8 1.129(12)
C9 O9 1.124(11)
C41 N5 1.333(12)
C50 C49 1.386(13)
C11 O11 1.141(12)
C2 O2 1.163(11)
O16 C30 1.277(11)
N3 C32 1.300(12)
N3 C33 1.489(17)
C47 C48 1.470(13)
C30 C29 1.512(12)
C30 C31 1.372(13)
C7 O7 1.146(11)
N5 C45 1.349(12)
C14 C13 1.387(13)
C14 C15 1.440(14)
N2 C15 1.284(13)
N2 C23 1.487(17)
C13 C18 1.480(12)
C16 C15 1.466(13)
C18 N1 1.315(11)
C45 C44 1.389(13)
C29 N4 1.292(11)
C32 C27 1.502(13)
C32 C31 1.437(13)
C57 C56 1.344(14)
O6 C6 1.161(13)
N4 C37 1.472(14)
O5 C5 1.152(13)
C37 C38 1.508(19)
C52 C48 1.367(15)
C48 C49 1.394(14)
C38 C39 1.366(18)
N8 C63 1.338(14)
N8 C62 1.349(14)
C20 C21 1.56(2)
C20 C0AA 1.579(17)
C63 C64 1.333(15)
C62 C61 1.342(16)
C21 C22 1.488(19)
C64 C60 1.559(19)
C54 C55 1.356(18)
C33 C34 1.47(2)
C55 C56 1.385(17)
C55 C58 1.523(17)
C79 C80 1.395(16)
C79 C78 1.45(2)
C79 C68 1.367(19)
C58 C59 1.184(18)
C60 C61 1.312(19)
C60 C59 1.497(17)
C23 C24 1.51(3)
C80 C75 1.45(2)
C80 C71 1.38(2)
C78 C65 1.46(2)
C78 C77 1.33(2)
C75 C74 1.35(2)
C75 C76 1.50(2)
C65 C66 1.44(2)
C74 C73 1.39(3)
C67 C66 1.38(2)
C67 C68 1.378(19)
C69 C68 1.46(2)
C69 C70 1.30(2)
C73 C72 1.30(2)
C71 C72 1.44(2)
C71 C70 1.25(2)
C24 C25 1.35(2)
C77 C76 1.33(3)
C34 C35 1.53(2)
C25 C26 1.46(3)
N9 C83 1.266(18)
N9 C82 1.399(14)
N9 C81 1.41(2)
O17 C83 1.27(2)
C35 C36 1.45(2)
C39 C40 1.356(14)
N1 C0AA 1.445(12)

loop_
_platon_squeeze_void_nr
_platon_squeeze_void_average_x
_platon_squeeze_void_average_y
_platon_squeeze_void_average_z
_platon_squeeze_void_volume
_platon_squeeze_void_count_electrons
_platon_squeeze_void_content
1 0.500 0.000 -0.070 144 21 ' '
2 0.000 0.500 0.070 144 21 ' '
3 0.500 -0.003 0.366 550 81 ' '
4 0.000 0.000 0.369 19 3 ' '
5 0.000 0.495 0.633 550 81 ' '
6 0.750 0.009 0.448 7 1 ' '
7 0.250 0.991 0.448 7 1 ' '
8 0.250 0.491 0.552 7 1 ' '
9 0.750 0.509 0.552 7 1 ' '
10 0.500 0.500 0.631 19 3 ' '
